data_4323737
loop_
_publ_author_name
'Mathias O. Senge'
'Werner W. Kalisch'

_publ_section_title
;
 Synthesis and Structural Characterization of Nonplanar
 Tetraphenylporphyrins and Their Metal Complexes with Graded Degrees of
 \b-Ethyl Substitution
;
_journal_name_full 'Inorganic Chemistry'
_journal_page_first 6103
_journal_page_last 6116
_journal_paper_doi 10.1021/ic970765g
_journal_volume 36
_journal_year 1997
_chemical_compound_source synthetic
_chemical_formula_moiety 'C52 H44 Cu N4'
_chemical_formula_structural 'C52 H44 Cu N4'
_chemical_formula_sum 'C52 H44 Cu N4'
_chemical_formula_weight 788.45
_chemical_name_common Cu(II)cTEtTPP
_chemical_name_systematic
; 
 (2,3,7,8-Tetraethyl-5,10,15,20-tetraphenyl- 
 porphyrinato)copper(II)
;
_space_group_IT_number 2
_symmetry_cell_setting triclinic
_symmetry_space_group_name_Hall '-P 1'
_symmetry_space_group_name_H-M 'P -1'
_atom_sites_solution_hydrogens geom
_atom_sites_solution_primary Patterson
_atom_sites_solution_secondary difmap
_audit_creation_method SHELXL
_cell_angle_alpha 113.74(2)
_cell_angle_beta 92.77(3)
_cell_angle_gamma 99.00(2)
_cell_formula_units_Z 2
_cell_length_a 10.471(3)
_cell_length_b 13.201(3)
_cell_length_c 16.211(6)
_cell_measurement_reflns_used 28
_cell_measurement_temperature 293(2)
_cell_measurement_theta_max 12
_cell_measurement_theta_min 10
_cell_volume 2010.5(11)
_computing_cell_refinement 'Siemens P3'
_computing_data_collection 'Siemens P3'
_computing_data_reduction 'XDISK, Shelxtl-Plus, Siemens, 1994'
_computing_molecular_graphics 'XP, Shelxtl-Plus, Siemens, 1994'
_computing_publication_material 'XCIF, Shelxtl-Plus, Siemens, 1994'
_computing_structure_refinement 'SHELXL-93 (Sheldrick, 1993)'
_computing_structure_solution 'SHELXS-86 (Sheldrick, 1990)'
_diffrn_ambient_temperature 293(2)
_diffrn_measurement_device 'Siemens R3m/V'
_diffrn_measurement_method omega-scans
_diffrn_radiation_monochromator graphite
_diffrn_radiation_source 'fine-focus sealed tube'
_diffrn_radiation_type MoK\a
_diffrn_radiation_wavelength 0.71073
_diffrn_reflns_av_R_equivalents 0.0208
_diffrn_reflns_av_sigmaI/netI 0.0912
_diffrn_reflns_limit_h_max 12
_diffrn_reflns_limit_h_min -12
_diffrn_reflns_limit_k_max 14
_diffrn_reflns_limit_k_min -15
_diffrn_reflns_limit_l_max 19
_diffrn_reflns_limit_l_min 0
_diffrn_reflns_number 7308
_diffrn_reflns_theta_max 25.00
_diffrn_reflns_theta_min 1.38
_diffrn_standards_decay_% <1.5
_diffrn_standards_interval_count 198
_diffrn_standards_number 2
_exptl_absorpt_coefficient_mu 0.585
_exptl_absorpt_correction_T_max 0.99
_exptl_absorpt_correction_T_min 0.63
_exptl_absorpt_correction_type empirical
_exptl_crystal_colour red
_exptl_crystal_density_diffrn 1.302
_exptl_crystal_density_meas ?
_exptl_crystal_density_method n/a
_exptl_crystal_description fiber
_exptl_crystal_F_000 826
_exptl_crystal_size_max 0.8
_exptl_crystal_size_mid 0.03
_exptl_crystal_size_min 0.02
_refine_diff_density_max 0.767
_refine_diff_density_min -0.475
_refine_diff_density_rms 0.076
_refine_ls_extinction_method n/d
_refine_ls_goodness_of_fit_all 1.025
_refine_ls_goodness_of_fit_obs 1.090
_refine_ls_hydrogen_treatment constr
_refine_ls_matrix_type full
_refine_ls_number_parameters 397
_refine_ls_number_reflns 7105
_refine_ls_number_restraints 32
_refine_ls_restrained_S_all 1.067
_refine_ls_restrained_S_obs 1.088
_refine_ls_R_factor_all 0.1446
_refine_ls_R_factor_obs 0.0776
_refine_ls_shift/esd_max 0.000
_refine_ls_shift/esd_mean 0.000
_refine_ls_structure_factor_coef Fsqd
_refine_ls_weighting_details 'w=1/[\s^2^(Fo^2^)+(0.0774P)^2^+4.6951P] where P=(Fo^2^+2Fc^2^)/3'
_refine_ls_weighting_scheme calc
_refine_ls_wR_factor_all 0.2210
_refine_ls_wR_factor_obs 0.1713
_reflns_number_observed 4195
_reflns_number_total 7109
_reflns_observed_criterion >2sigma(I)
_cod_data_source_file ic970765g_08.cif
_cod_data_source_block ms270
_cod_depositor_comments
;
The following automatic conversions were performed:

'_exptl_crystal_density_meas' value 'n/d' was changed to '?' - the
value is perceived as not measured.

Automatic conversion script
Id: cif_fix_values 3008 2015-01-20 13:52:24Z robertas 

The following automatic conversions were performed:

'_refine_ls_weighting_scheme' value 'calc
w=1/[\s^2^(Fo^2^)+(0.0774P)^2^+4.6951P] where P=(Fo^2^+2Fc^2^)/3' was
changed to 'calc'. New tag '_refine_ls_weighting_details' was
created. The value of the new tag was set to
'w=1/[\s^2^(Fo^2^)+(0.0774P)^2^+4.6951P] where P=(Fo^2^+2Fc^2^)/3'.

Automatic conversion script
Id: cif_fix_values 3143 2015-03-26 13:38:13Z robertas 
;
_cod_original_cell_volume 2010.5(10)
_cod_database_code 4323737

loop_
_symmetry_equiv_pos_as_xyz
'x, y, z'
'-x, -y, -z'

loop_
_atom_site_aniso_label
_atom_site_aniso_U_11
_atom_site_aniso_U_22
_atom_site_aniso_U_33
_atom_site_aniso_U_23
_atom_site_aniso_U_13
_atom_site_aniso_U_12
Cu 0.0430(5) 0.0417(4) 0.0423(4) 0.0184(3) 0.0052(3) 0.0076(3)
N21 0.043(3) 0.041(3) 0.043(3) 0.016(2) 0.006(2) 0.010(2)
N22 0.043(3) 0.045(3) 0.047(3) 0.020(2) 0.007(2) 0.009(2)
N23 0.041(3) 0.043(3) 0.047(3) 0.022(2) 0.007(2) 0.008(2)
N24 0.043(3) 0.039(3) 0.044(3) 0.017(2) 0.008(2) 0.007(2)
C1 0.041(4) 0.047(3) 0.038(3) 0.018(3) 0.004(3) 0.005(3)
C2 0.045(4) 0.048(4) 0.038(3) 0.013(3) 0.004(3) 0.002(3)
C21 0.065(5) 0.076(5) 0.037(3) 0.021(3) 0.011(3) 0.017(4)
C22 0.092(7) 0.119(8) 0.084(6) 0.061(6) 0.020(5) 0.016(6)
C3 0.040(4) 0.045(3) 0.044(4) 0.007(3) 0.001(3) 0.006(3)
C31 0.058(5) 0.065(4) 0.044(4) 0.005(3) 0.008(3) 0.016(4)
C32 0.059(5) 0.116(7) 0.071(5) 0.018(5) 0.024(4) 0.014(5)
C4 0.035(3) 0.050(4) 0.047(4) 0.012(3) 0.001(3) 0.008(3)
C5 0.047(4) 0.050(4) 0.051(4) 0.009(3) -0.003(3) 0.010(3)
C6 0.043(4) 0.044(4) 0.061(4) 0.019(3) 0.003(3) 0.007(3)
C7 0.055(4) 0.047(4) 0.074(5) 0.024(4) -0.003(4) 0.013(3)
C71 0.135(9) 0.043(4) 0.103(7) 0.028(4) -0.041(6) 0.009(5)
C72 0.148(11) 0.099(8) 0.181(12) 0.077(8) -0.054(9) -0.058(7)
C8 0.050(4) 0.043(3) 0.069(5) 0.026(3) 0.002(3) 0.009(3)
C81 0.074(5) 0.050(4) 0.095(6) 0.040(4) -0.005(5) 0.007(4)
C82 0.099(8) 0.150(10) 0.165(10) 0.125(9) 0.007(7) 0.010(7)
C9 0.037(3) 0.050(4) 0.058(4) 0.026(3) 0.013(3) 0.013(3)
C10 0.044(4) 0.049(4) 0.045(3) 0.026(3) 0.013(3) 0.011(3)
C11 0.043(4) 0.051(4) 0.046(4) 0.024(3) 0.010(3) 0.010(3)
C12 0.057(4) 0.056(4) 0.050(4) 0.025(3) 0.004(3) 0.011(3)
C13 0.064(5) 0.048(4) 0.040(3) 0.015(3) 0.002(3) 0.005(3)
C14 0.050(4) 0.038(3) 0.040(3) 0.019(3) 0.007(3) 0.002(3)
C15 0.049(4) 0.044(3) 0.042(3) 0.022(3) 0.009(3) 0.007(3)
C16 0.046(4) 0.043(3) 0.045(4) 0.020(3) 0.009(3) 0.006(3)
C17 0.056(4) 0.052(4) 0.042(3) 0.017(3) 0.011(3) 0.017(3)
C18 0.047(4) 0.048(4) 0.056(4) 0.020(3) 0.010(3) 0.017(3)
C19 0.039(4) 0.046(3) 0.045(3) 0.020(3) 0.004(3) 0.004(3)
C20 0.035(3) 0.048(3) 0.043(3) 0.020(3) 0.003(3) 0.003(3)

loop_
_atom_site_label
_atom_site_type_symbol
_atom_site_fract_x
_atom_site_fract_y
_atom_site_fract_z
_atom_site_U_iso_or_equiv
_atom_site_thermal_displace_type
_atom_site_occupancy
_atom_site_calc_flag
_atom_site_refinement_flags
_atom_site_disorder_group
Cu Cu 0.20918(7) 0.42688(6) 0.41882(5) 0.0421(2) Uani 1 d . .
N21 N 0.1380(5) 0.3592(4) 0.2881(3) 0.0428(12) Uani 1 d . .
N22 N 0.2786(5) 0.2897(4) 0.4019(3) 0.0445(12) Uani 1 d . .
N23 N 0.3021(5) 0.5047(4) 0.5422(3) 0.0424(12) Uani 1 d . .
N24 N 0.1220(5) 0.5558(4) 0.4409(3) 0.0421(12) Uani 1 d . .
C1 C 0.0750(6) 0.4107(5) 0.2438(4) 0.0423(14) Uani 1 d . .
C2 C 0.0931(6) 0.3630(5) 0.1479(4) 0.0466(15) Uani 1 d D .
C21 C 0.0602(7) 0.4075(6) 0.0787(4) 0.059(2) Uani 1 d D .
H21A H 0.0614(7) 0.3503(6) 0.0182(4) 0.071 Uiso 1 calc R .
H21B H -0.0270(7) 0.4238(6) 0.0832(4) 0.071 Uiso 1 calc R .
C22 C 0.1550(9) 0.5126(7) 0.0928(6) 0.093(3) Uani 1 d D .
H22A H 0.1314(9) 0.5388(7) 0.0479(6) 0.139 Uiso 1 calc R .
H22B H 0.2412(9) 0.4964(7) 0.0872(6) 0.139 Uiso 1 calc R .
H22C H 0.1530(9) 0.5698(7) 0.1523(6) 0.139 Uiso 1 calc R .
C3 C 0.1636(6) 0.2801(5) 0.1351(4) 0.047(2) Uani 1 d D .
C31 C 0.2273(6) 0.2245(6) 0.0506(4) 0.061(2) Uani 1 d D .
H31A H 0.1831(6) 0.2318(6) -0.0001(4) 0.073 Uiso 1 calc R .
H31B H 0.2193(6) 0.1448(6) 0.0361(4) 0.073 Uiso 1 calc R .
C32 C 0.3713(7) 0.2789(8) 0.0649(5) 0.089(3) Uani 1 d D .
H32A H 0.4100(7) 0.2427(8) 0.0107(5) 0.133 Uiso 1 calc R .
H32B H 0.4152(7) 0.2706(8) 0.1146(5) 0.133 Uiso 1 calc R .
H32C H 0.3791(7) 0.3576(8) 0.0785(5) 0.133 Uiso 1 calc R .
C4 C 0.1828(6) 0.2724(5) 0.2218(4) 0.047(2) Uani 1 d . .
C5 C 0.2233(6) 0.1853(5) 0.2377(4) 0.054(2) Uani 1 d . .
C51 C 0.2389(6) 0.0807(6) 0.1589(5) 0.061(2) Uiso 1 d D .
C52 C 0.3618(7) 0.0549(6) 0.1455(5) 0.076(2) Uiso 1 d D .
H52A H 0.4338(7) 0.1022(6) 0.1860(5) 0.091 Uiso 1 calc R .
C53 C 0.3778(10) -0.0419(7) 0.0713(6) 0.104(3) Uiso 1 d D .
H53A H 0.4607(10) -0.0576(7) 0.0614(6) 0.125 Uiso 1 calc R .
C54 C 0.2699(9) -0.1141(9) 0.0127(7) 0.115(3) Uiso 1 d D .
H54A H 0.2806(9) -0.1789(9) -0.0362(7) 0.138 Uiso 1 calc R .
C55 C 0.1466(9) -0.0908(7) 0.0262(6) 0.094(3) Uiso 1 d D .
H55A H 0.0739(9) -0.1405(7) -0.0120(6) 0.113 Uiso 1 calc R .
C56 C 0.1333(7) 0.0079(6) 0.0974(5) 0.070(2) Uiso 1 d D .
H56A H 0.0511(7) 0.0261(6) 0.1044(5) 0.084 Uiso 1 calc R .
C6 C 0.2504(6) 0.1900(5) 0.3244(5) 0.051(2) Uani 1 d . .
C7 C 0.2673(7) 0.0976(5) 0.3497(5) 0.059(2) Uani 1 d D .
C71 C 0.2177(9) -0.0275(6) 0.2930(6) 0.097(3) Uani 1 d D .
H71A H 0.2550(9) -0.0701(6) 0.3213(6) 0.117 Uiso 1 calc R .
H71B H 0.2459(9) -0.0482(6) 0.2332(6) 0.117 Uiso 1 calc R .
C72 C 0.0697(10) -0.0580(9) 0.2833(9) 0.148(5) Uani 1 d D .
H72A H 0.0418(10) -0.1375(9) 0.2474(9) 0.223 Uiso 1 calc R .
H72B H 0.0324(10) -0.0171(9) 0.2540(9) 0.223 Uiso 1 calc R .
H72C H 0.0415(10) -0.0385(9) 0.3423(9) 0.223 Uiso 1 calc R .
C8 C 0.3167(6) 0.1430(5) 0.4383(5) 0.054(2) Uani 1 d D .
C81 C 0.3335(7) 0.0777(6) 0.4947(5) 0.071(2) Uani 1 d D .
H81A H 0.4097(7) 0.1161(6) 0.5394(5) 0.085 Uiso 1 calc R .
H81B H 0.3478(7) 0.0034(6) 0.4558(5) 0.085 Uiso 1 calc R .
C82 C 0.2150(9) 0.0659(10) 0.5428(8) 0.120(4) Uani 1 d D .
H82A H 0.2287(9) 0.0239(10) 0.5778(8) 0.180 Uiso 1 calc R .
H82B H 0.1396(9) 0.0270(10) 0.4986(8) 0.180 Uiso 1 calc R .
H82C H 0.2017(9) 0.1394(10) 0.5823(8) 0.180 Uiso 1 calc R .
C9 C 0.3298(6) 0.2647(5) 0.4700(4) 0.0465(15) Uani 1 d . .
C10 C 0.3932(6) 0.3489(5) 0.5524(4) 0.0435(14) Uani 1 d . .
C101 C 0.4781(6) 0.3201(5) 0.6136(4) 0.049(2) Uiso 1 d D .
C102 C 0.5992(6) 0.2957(5) 0.5928(4) 0.057(2) Uiso 1 d D .
H10A H 0.6285(6) 0.2970(5) 0.5400(4) 0.068 Uiso 1 calc R .
C103 C 0.6772(8) 0.2695(6) 0.6496(5) 0.075(2) Uiso 1 d D .
H10B H 0.7580(8) 0.2520(6) 0.6346(5) 0.090 Uiso 1 calc R .
C104 C 0.6346(7) 0.2693(7) 0.7280(5) 0.077(2) Uiso 1 d D .
H10C H 0.6872(7) 0.2515(7) 0.7661(5) 0.093 Uiso 1 calc R .
C105 C 0.5154(7) 0.2950(6) 0.7518(5) 0.077(2) Uiso 1 d D .
H10D H 0.4874(7) 0.2944(6) 0.8051(5) 0.093 Uiso 1 calc R .
C106 C 0.4376(7) 0.3219(6) 0.6942(4) 0.068(2) Uiso 1 d D .
H10E H 0.3578(7) 0.3413(6) 0.7102(4) 0.082 Uiso 1 calc R .
C11 C 0.3869(6) 0.4632(5) 0.5827(4) 0.0450(15) Uani 1 d . .
C12 C 0.4571(7) 0.5523(5) 0.6637(4) 0.054(2) Uani 1 d . .
H12A H 0.5224(7) 0.5463(5) 0.7015(4) 0.064 Uiso 1 calc R .
C13 C 0.4121(7) 0.6458(5) 0.6753(4) 0.052(2) Uani 1 d . .
H13A H 0.4396(7) 0.7167(5) 0.7228(4) 0.063 Uiso 1 calc R .
C14 C 0.3131(6) 0.6164(5) 0.6006(4) 0.0425(14) Uani 1 d . .
C15 C 0.2294(6) 0.6856(5) 0.5928(4) 0.0435(15) Uani 1 d . .
C151 C 0.2499(6) 0.8034(5) 0.6651(4) 0.0469(15) Uiso 1 d D .
C152 C 0.1797(8) 0.8335(6) 0.7380(5) 0.077(2) Uiso 1 d D .
H15A H 0.1143(8) 0.7804(6) 0.7427(5) 0.092 Uiso 1 calc R .
C153 C 0.2068(9) 0.9436(6) 0.8046(6) 0.094(3) Uiso 1 d D .
H15B H 0.1621(9) 0.9622(6) 0.8553(6) 0.113 Uiso 1 calc R .
C154 C 0.2974(8) 1.0248(7) 0.7972(6) 0.082(2) Uiso 1 d D .
H15C H 0.3090(8) 1.0993(7) 0.8398(6) 0.098 Uiso 1 calc R .
C155 C 0.3711(9) 0.9961(7) 0.7269(5) 0.089(3) Uiso 1 d D .
H15D H 0.4371(9) 1.0494(7) 0.7229(5) 0.107 Uiso 1 calc R .
C156 C 0.3452(7) 0.8853(5) 0.6612(5) 0.067(2) Uiso 1 d D .
H15E H 0.3943(7) 0.8660(5) 0.6128(5) 0.081 Uiso 1 calc R .
C16 C 0.1324(6) 0.6517(5) 0.5204(4) 0.0444(15) Uani 1 d . .
C17 C 0.0356(6) 0.7147(5) 0.5134(4) 0.050(2) Uani 1 d . .
H17A H 0.0218(6) 0.7818(5) 0.5582(4) 0.060 Uiso 1 calc R .
C18 C -0.0317(6) 0.6582(5) 0.4296(4) 0.050(2) Uani 1 d . .
H18A H -0.1027(6) 0.6778(5) 0.4069(4) 0.059 Uiso 1 calc R .
C19 C 0.0265(6) 0.5620(5) 0.3818(4) 0.0433(14) Uani 1 d . .
C20 C 0.0054(6) 0.4950(5) 0.2881(4) 0.0421(14) Uani 1 d . .
C201 C -0.0945(6) 0.5205(5) 0.2325(4) 0.049(2) Uiso 1 d D .
C202 C -0.0804(7) 0.6220(5) 0.2250(4) 0.056(2) Uiso 1 d D .
H20A H -0.0102(7) 0.6793(5) 0.2585(4) 0.067 Uiso 1 calc R .
C203 C -0.1686(7) 0.6401(6) 0.1685(5) 0.070(2) Uiso 1 d D .
H20B H -0.1576(7) 0.7085(6) 0.1635(5) 0.084 Uiso 1 calc R .
C204 C -0.2725(7) 0.5559(6) 0.1203(5) 0.073(2) Uiso 1 d D .
H20C H -0.3313(7) 0.5668(6) 0.0812(5) 0.088 Uiso 1 calc R .
C205 C -0.2909(8) 0.4562(6) 0.1286(5) 0.075(2) Uiso 1 d D .
H20D H -0.3628(8) 0.4002(6) 0.0960(5) 0.090 Uiso 1 calc R .
C206 C -0.2029(6) 0.4376(6) 0.1855(4) 0.061(2) Uiso 1 d D .
H20E H -0.2166(6) 0.3700(6) 0.1919(4) 0.073 Uiso 1 calc R .

loop_
_atom_type_symbol
_atom_type_description
_atom_type_scat_dispersion_real
_atom_type_scat_dispersion_imag
_atom_type_scat_source
C C 0.0033 0.0016 'International Tables Vol C Tables 4.2.6.8 and 6.1.1.4'
H H 0.0000 0.0000 'International Tables Vol C Tables 4.2.6.8 and 6.1.1.4'
N N 0.0061 0.0033 'International Tables Vol C Tables 4.2.6.8 and 6.1.1.4'
Cu Cu 0.3201 1.2651 'International Tables Vol C Tables 4.2.6.8 and 6.1.1.4'

loop_
_geom_angle_atom_site_label_1
_geom_angle_atom_site_label_2
_geom_angle_atom_site_label_3
_geom_angle
_geom_angle_site_symmetry_1
_geom_angle_site_symmetry_3
_geom_angle_publ_flag
N23 Cu N24 89.7(2) . . ?
N23 Cu N22 90.4(2) . . ?
N24 Cu N22 173.1(2) . . ?
N23 Cu N21 171.4(2) . . ?
N24 Cu N21 90.4(2) . . ?
N22 Cu N21 90.5(2) . . ?
C1 N21 C4 106.4(5) . . ?
C1 N21 Cu 126.2(4) . . ?
C4 N21 Cu 123.8(4) . . ?
C9 N22 C6 106.7(5) . . ?
C9 N22 Cu 126.2(4) . . ?
C6 N22 Cu 124.7(4) . . ?
C14 N23 C11 105.4(5) . . ?
C14 N23 Cu 127.4(4) . . ?
C11 N23 Cu 126.4(4) . . ?
C16 N24 C19 106.0(5) . . ?
C16 N24 Cu 127.6(4) . . ?
C19 N24 Cu 126.0(4) . . ?
N21 C1 C20 122.6(5) . . ?
N21 C1 C2 109.7(5) . . ?
C20 C1 C2 127.6(6) . . ?
C3 C2 C1 106.7(5) . . ?
C3 C2 C21 125.6(5) . . ?
C1 C2 C21 127.0(6) . . ?
C22 C21 C2 111.5(6) . . ?
C2 C3 C4 106.9(5) . . ?
C2 C3 C31 124.3(6) . . ?
C4 C3 C31 128.0(6) . . ?
C3 C31 C32 110.6(5) . . ?
N21 C4 C5 122.5(6) . . ?
N21 C4 C3 109.6(5) . . ?
C5 C4 C3 127.4(6) . . ?
C6 C5 C4 123.3(6) . . ?
C6 C5 C51 117.2(6) . . ?
C4 C5 C51 119.5(6) . . ?
C56 C51 C52 118.3(7) . . ?
C56 C51 C5 121.9(6) . . ?
C52 C51 C5 119.8(6) . . ?
C51 C52 C53 120.3(8) . . ?
C54 C53 C52 119.8(9) . . ?
C55 C54 C53 120.6(10) . . ?
C56 C55 C54 118.8(9) . . ?
C55 C56 C51 122.1(8) . . ?
N22 C6 C5 123.3(6) . . ?
N22 C6 C7 108.2(6) . . ?
C5 C6 C7 128.3(6) . . ?
C8 C7 C6 108.1(5) . . ?
C8 C7 C71 124.4(7) . . ?
C6 C7 C71 126.7(6) . . ?
C7 C71 C72 111.7(7) . . ?
C7 C8 C9 106.3(6) . . ?
C7 C8 C81 125.5(6) . . ?
C9 C8 C81 127.5(6) . . ?
C8 C81 C82 111.6(6) . . ?
N22 C9 C10 121.9(6) . . ?
N22 C9 C8 109.9(6) . . ?
C10 C9 C8 128.1(6) . . ?
C9 C10 C11 124.3(6) . . ?
C9 C10 C101 120.1(5) . . ?
C11 C10 C101 115.6(5) . . ?
C102 C101 C106 118.9(6) . . ?
C102 C101 C10 121.0(5) . . ?
C106 C101 C10 120.0(6) . . ?
C103 C102 C101 120.8(7) . . ?
C104 C103 C102 119.5(7) . . ?
C103 C104 C105 121.4(8) . . ?
C104 C105 C106 118.7(8) . . ?
C101 C106 C105 120.6(7) . . ?
N23 C11 C10 124.3(6) . . ?
N23 C11 C12 109.8(5) . . ?
C10 C11 C12 125.6(6) . . ?
C13 C12 C11 107.6(6) . . ?
C12 C13 C14 107.2(6) . . ?
N23 C14 C15 124.1(6) . . ?
N23 C14 C13 109.8(5) . . ?
C15 C14 C13 125.7(6) . . ?
C16 C15 C14 123.4(5) . . ?
C16 C15 C151 119.1(5) . . ?
C14 C15 C151 117.5(6) . . ?
C152 C151 C156 117.7(6) . . ?
C152 C151 C15 122.7(6) . . ?
C156 C151 C15 119.6(5) . . ?
C151 C152 C153 119.9(8) . . ?
C154 C153 C152 121.4(9) . . ?
C153 C154 C155 119.6(9) . . ?
C154 C155 C156 118.6(8) . . ?
C151 C156 C155 122.7(7) . . ?
N24 C16 C15 124.3(6) . . ?
N24 C16 C17 110.0(5) . . ?
C15 C16 C17 125.6(6) . . ?
C18 C17 C16 107.1(5) . . ?
C17 C18 C19 107.6(6) . . ?
N24 C19 C20 124.3(5) . . ?
N24 C19 C18 109.0(5) . . ?
C20 C19 C18 126.1(6) . . ?
C1 C20 C19 123.7(6) . . ?
C1 C20 C201 119.0(5) . . ?
C19 C20 C201 117.2(5) . . ?
C202 C201 C206 118.7(6) . . ?
C202 C201 C20 122.6(5) . . ?
C206 C201 C20 118.7(5) . . ?
C201 C202 C203 121.3(6) . . ?
C204 C203 C202 119.1(7) . . ?
C205 C204 C203 120.9(8) . . ?
C204 C205 C206 120.4(8) . . ?
C201 C206 C205 119.6(7) . . ?

loop_
_geom_bond_atom_site_label_1
_geom_bond_atom_site_label_2
_geom_bond_distance
_geom_bond_site_symmetry_2
_geom_bond_publ_flag
Cu N23 1.962(5) . ?
Cu N24 1.970(5) . ?
Cu N22 1.979(5) . ?
Cu N21 1.989(5) . ?
N21 C1 1.379(7) . ?
N21 C4 1.383(7) . ?
N22 C9 1.380(8) . ?
N22 C6 1.382(7) . ?
N23 C14 1.378(7) . ?
N23 C11 1.380(8) . ?
N24 C16 1.380(7) . ?
N24 C19 1.387(7) . ?
C1 C20 1.395(8) . ?
C1 C2 1.459(8) . ?
C2 C3 1.368(8) . ?
C2 C21 1.509(7) . ?
C21 C22 1.501(8) . ?
C3 C4 1.456(9) . ?
C3 C31 1.514(7) . ?
C31 C32 1.528(8) . ?
C4 C5 1.396(9) . ?
C5 C6 1.395(9) . ?
C5 C51 1.495(9) . ?
C51 C56 1.389(7) . ?
C51 C52 1.387(7) . ?
C52 C53 1.399(8) . ?
C53 C54 1.385(8) . ?
C54 C55 1.381(8) . ?
C55 C56 1.382(7) . ?
C6 C7 1.466(9) . ?
C7 C8 1.352(9) . ?
C7 C71 1.518(8) . ?
C71 C72 1.523(9) . ?
C8 C9 1.457(8) . ?
C8 C81 1.509(8) . ?
C81 C82 1.517(9) . ?
C9 C10 1.397(8) . ?
C10 C11 1.400(8) . ?
C10 C101 1.497(8) . ?
C101 C102 1.381(7) . ?
C101 C106 1.385(7) . ?
C102 C103 1.380(7) . ?
C103 C104 1.369(7) . ?
C104 C105 1.376(7) . ?
C105 C106 1.394(7) . ?
C11 C12 1.429(9) . ?
C12 C13 1.336(9) . ?
C13 C14 1.437(8) . ?
C14 C15 1.397(8) . ?
C15 C16 1.389(8) . ?
C15 C151 1.497(8) . ?
C151 C152 1.375(7) . ?
C151 C156 1.375(7) . ?
C152 C153 1.392(8) . ?
C153 C154 1.364(8) . ?
C154 C155 1.367(8) . ?
C155 C156 1.393(7) . ?
C16 C17 1.435(8) . ?
C17 C18 1.351(8) . ?
C18 C19 1.443(8) . ?
C19 C20 1.401(8) . ?
C20 C201 1.510(8) . ?
C201 C202 1.380(7) . ?
C201 C206 1.388(7) . ?
C202 C203 1.382(7) . ?
C203 C204 1.367(7) . ?
C204 C205 1.361(7) . ?
C205 C206 1.389(7) . ?
